data_7204590
loop_
_publ_author_name
'Yanko Moreno'
'Andr\'es Vega'
'Svetlana Ushak'
'Ricardo Baggio'
'Octavio Pe\~na'
'Eric Le Fur'
'Jean-Yves Pivan'
'Evgenia Spodine'

_publ_section_title
;
 Magnetic properties of phosphate-bridged copper(II) organic--inorganic
 hybrid compounds
;
_journal_issue 9
_journal_name_full 'J. Mater. Chem.'
_journal_page_first 2381
_journal_page_last 2387
_journal_paper_doi 10.1039/b212463g
_journal_volume 13
_journal_year 2003
_chemical_formula_sum 'C40 H32 Cu4 N8 O29 P5 V4'
_chemical_formula_weight 1701.55
_chemical_name_systematic
;
?
;
_space_group_IT_number 2
_symmetry_cell_setting triclinic
_symmetry_space_group_name_Hall '-P 1'
_symmetry_space_group_name_H-M 'P -1'
_cell_angle_alpha 87.80(10)
_cell_angle_beta 78.85(10)
_cell_angle_gamma 78.09(10)
_cell_formula_units_Z 1
_cell_length_a 7.4130(10)
_cell_length_b 12.9922(5)
_cell_length_c 14.9682(5)
_cell_volume 1383.9(7)
_computing_publication_material '(Jana2000; Petricek and Dusek, 2000)'
_computing_structure_refinement '(Jana2000; Petricek and Dusek, 2000)'
_diffrn_radiation_type 'Mo K\a'
_diffrn_radiation_wavelength 0.71069
_diffrn_reflns_av_R_equivalents 0.0000
_diffrn_reflns_av_sigmaI/netI 0.2500
_diffrn_reflns_limit_h_max 9
_diffrn_reflns_limit_h_min 0
_diffrn_reflns_limit_k_max 16
_diffrn_reflns_limit_k_min -16
_diffrn_reflns_limit_l_max 18
_diffrn_reflns_limit_l_min -18
_diffrn_reflns_number 5851
_diffrn_reflns_theta_max 27.50
_diffrn_reflns_theta_min 1.60
_exptl_absorpt_coefficient_mu 2.395
_exptl_absorpt_correction_T_max 1.000
_exptl_absorpt_correction_T_min 0.800
_exptl_absorpt_correction_type none
_exptl_crystal_colour Blue
_exptl_crystal_density_diffrn 2.0420(11)
_exptl_crystal_F_000 843
_exptl_crystal_size_max 0.7
_exptl_crystal_size_mid 0.6
_exptl_crystal_size_min 0.2
_refine_diff_density_max 1.25
_refine_diff_density_min -0.71
_refine_ls_extinction_method none
_refine_ls_goodness_of_fit_gt 0.95
_refine_ls_goodness_of_fit_ref 0.95
_refine_ls_number_parameters 247
_refine_ls_number_reflns 1808
_refine_ls_R_factor_all 0.0682
_refine_ls_R_factor_gt 0.0682
_refine_ls_shift/su_max 0.0003
_refine_ls_shift/su_mean 0.0000
_refine_ls_structure_factor_coef Fsqd
_refine_ls_weighting_details w=1/\s^2^(I)
_refine_ls_weighting_scheme sigma
_refine_ls_wR_factor_gt 0.0887
_refine_ls_wR_factor_ref 0.0887
_reflns_number_gt 1808
_reflns_number_total 5852
_reflns_threshold_expression I>2\s(I)
_cod_data_source_file b212463g.txt
_cod_data_source_block (I)
_cod_depositor_comments
;
The following automatic conversions were performed:
'_exptl_absorpt_correction_type' value 'None' changed to 'none' according
to '/home/saulius/struct/CIF-dictionaries/cif_core.dic' dictionary named
'cif_core.dic' version 2.4.1 from 2010-06-29.

Automatic conversion script
Id: cif_fix_enum 1527 2010-12-29 10:47:43Z saulius 
;
_cod_original_sg_symbol_H-M P-1
_cod_database_code 7204590

loop_
_symmetry_equiv_pos_site_id
_symmetry_equiv_pos_as_xyz
1 x,y,z
2 -x,-y,-z

loop_
_atom_site_label
_atom_site_type_symbol
_atom_site_adp_type
_atom_site_fract_x
_atom_site_fract_y
_atom_site_fract_z
_atom_site_U_iso_or_equiv
_atom_site_symmetry_multiplicity
_atom_site_occupancy
_atom_site_calc_flag
_atom_site_refinement_flags
_atom_site_disorder_assembly
_atom_site_disorder_group
Cu1 Cu Uani 0.1733(2) 0.82761(11) 0.61353(11) 0.0345(7) 2 1 d . . .
Cu2 Cu Uani 0.1950(2) 0.59122(13) 0.83923(11) 0.0425(7) 2 1 d . . .
V1 V Uani 0.5730(3) 0.70325(15) 0.70646(14) 0.0256(9) 2 1 d . . .
V2 V Uani 0.7652(3) 0.51538(16) 0.55945(14) 0.0278(9) 2 1 d . . .
P1 P Uani 0.3007(4) 0.5787(2) 0.6253(2) 0.0194(12) 2 1 d . . .
P2 P Uani 0.8868(4) 0.7912(2) 0.7890(2) 0.0220(12) 2 1 d . . .
P3 P Uani 0.6894(7) 0.9850(4) 0.9126(4) 0.0275 2 0.5 d . . .
O1 O Uani 0.4959(10) 0.6041(5) 0.6191(5) 0.020(3) 2 1 d . . .
O2 O Uani 0.4558(13) 0.6572(6) 0.7929(6) 0.053(4) 2 1 d . . .
O3 O Uani 0.4442(13) 0.8070(6) 0.6728(6) 0.050(4) 2 1 d . . .
O4 O Uani 0.8030(10) 0.6309(5) 0.6253(5) 0.033(3) 2 1 d . . .
O5 O Uani 0.7616(12) 0.4146(6) 0.6215(5) 0.046(4) 2 1 d . . .
O6 O Uani 0 0.5 0.5 0.0313 1 1 d . . .
O7 O Uani 0.1709(10) 0.6775(6) 0.6009(5) 0.0313 2 1 d . . .
O8 O Uani 0.3233(10) 0.4945(6) 0.5526(5) 0.0313 2 1 d . . .
O9 O Uani 0.2388(10) 0.5323(6) 0.7167(5) 0.0313 2 1 d . . .
O10 O Uani 0.7790(9) 0.8667(5) 0.8706(5) 0.066(3) 2 1 d . . .
O11 O Uani 0.7685(12) 0.7093(6) 0.7770(4) 0.066(3) 2 0.5 d . . .
O11' O Uani 1.0535(14) 0.8369(7) 0.7357(6) 0.066(3) 2 0.5 d . . .
O12 O Uani 1.0769(12) 0.7338(6) 0.8104(5) 0.066(3) 2 0.5 d . . .
O12' O Uani 0.9619(15) 0.6812(7) 0.8266(5) 0.066(3) 2 0.5 d . . .
O13 O Uani 0.9208(10) 0.8546(7) 0.6992(6) 0.066(3) 2 0.5 d . . .
O13' O Uani 0.7511(12) 0.7813(8) 0.7247(6) 0.066(3) 2 0.5 d . . .
O14 O Uani 0.679(2) 1.0651(7) 0.8342(7) 0.0845 2 0.5 d . . .
O15 O Uani 0.4887(16) 0.9875(8) 0.9685(9) 0.0845 2 0.5 d . . .
O16 O Uani 0.8147(16) 1.0136(8) 0.9752(9) 0.0845 2 0.5 d . . .
O17 O Uani 0.243(3) 0.9644(15) 0.8399(15) 0.0845 2 0.5 d . . .
N1 N Uani 0.1227(14) 0.9855(7) 0.6027(6) 0.031(3) 2 1 d . . .
N2 N Uani 0.3436(14) 0.8383(7) 0.4931(6) 0.031(3) 2 1 d . . .
C1 C Uani 0.0210(17) 1.0563(10) 0.6595(9) 0.0359(18) 2 1 d . . .
H1 H Uiso -0.0361 1.0298 0.7144 0.05 2 1 d . . .
C2 C Uani -0.0109(17) 1.1598(9) 0.6442(8) 0.0359(18) 2 1 d . . .
H2 H Uiso -0.0915 1.2076 0.6843 0.05 2 1 d . . .
C3 C Uani 0.0670(17) 1.1978(9) 0.5617(9) 0.0359(18) 2 1 d . . .
H3 H Uiso 0.0464 1.2684 0.5478 0.05 2 1 d . . .
C4 C Uani 0.1808(18) 1.1259(9) 0.4995(9) 0.0359(18) 2 1 d . . .
H4 H Uiso 0.2465 1.1493 0.447 0.05 2 1 d . . .
C5 C Uani 0.2166(17) 1.0200(9) 0.5167(8) 0.0359(18) 2 1 d . . .
C6 C Uani 0.3317(17) 0.9362(9) 0.4581(9) 0.0359(18) 2 1 d . . .
C7 C Uani 0.4341(17) 0.9535(9) 0.3733(9) 0.0359(18) 2 1 d . . .
H7 H Uiso 0.4295 1.0211 0.3517 0.05 2 1 d . . .
C8 C Uani 0.5560(17) 0.8701(9) 0.3219(9) 0.0359(18) 2 1 d . . .
H8 H Uiso 0.6152 0.8823 0.2666 0.05 2 1 d . . .
C9 C Uani 0.5584(17) 0.7736(9) 0.3593(9) 0.0359(18) 2 1 d . . .
H9 H Uiso 0.632 0.7143 0.3257 0.05 2 1 d . . .
C10 C Uani 0.4437(18) 0.7580(9) 0.4423(9) 0.0359(18) 2 1 d . . .
H10 H Uiso 0.4433 0.6914 0.4614 0.05 2 1 d . . .
N3 N Uani 0.3472(14) 0.4602(8) 0.8846(7) 0.040(3) 2 1 d . . .
N4 N Uani 0.1338(14) 0.6169(8) 0.9753(7) 0.040(3) 2 1 d . . .
C11 C Uani 0.453(2) 0.3868(11) 0.8322(9) 0.047(2) 2 1 d . . .
H11 H Uiso 0.4828 0.3922 0.767 0.05 2 1 d . . .
C12 C Uani 0.5417(18) 0.2959(10) 0.8670(9) 0.047(2) 2 1 d . . .
H12 H Uiso 0.6136 0.2394 0.8235 0.05 2 1 d . . .
C13 C Uani 0.5147(19) 0.2749(11) 0.9556(9) 0.047(2) 2 1 d . . .
H13 H Uiso 0.5631 0.2121 0.9833 0.05 2 1 d . . .
C14 C Uani 0.4001(19) 0.3558(11) 0.0101(9) 0.047(2) 2 1 d . . .
H14 H Uiso 0.3745 0.346 1.0735 0.05 2 1 d . . .
C15 C Uani 0.3164(19) 0.4497(11) 0.9749(9) 0.047(2) 2 1 d . . .
C16 C Uani 0.1998(19) 0.5349(11) 0.0272(9) 0.047(2) 2 1 d . . .
C17 C Uani 0.1528(19) 0.5358(11) 0.1204(9) 0.047(2) 2 1 d . . .
H17 H Uiso 0.1956 0.4834 1.1569 0.05 2 1 d . . .
C18 C Uani 0.0344(18) 0.6319(10) 0.1628(9) 0.047(2) 2 1 d . . .
H18 H Uiso -0.0011 0.6334 1.2255 0.05 2 1 d . . .
C19 C Uani -0.0248(18) 0.7133(10) 0.1125(9) 0.047(2) 2 1 d . . .
H19 H Uiso -0.0973 0.7738 1.1387 0.05 2 1 d . . .
C20 C Uani 0.0313(19) 0.7060(11) 0.0165(9) 0.047(2) 2 1 d . . .
H20 H Uiso -0.0056 0.7648 0.9828 0.05 2 1 d . . .

loop_
_atom_site_aniso_label
_atom_site_aniso_type_symbol
_atom_site_aniso_U_11
_atom_site_aniso_U_22
_atom_site_aniso_U_33
_atom_site_aniso_U_12
_atom_site_aniso_U_13
_atom_site_aniso_U_23
Cu1 Cu 0.0311(11) 0.0218(8) 0.0455(12) -0.0084(7) 0.0087(9) 0.0012(8)
Cu2 Cu 0.0301(11) 0.0703(12) 0.0217(10) 0.0018(9) -0.0061(9) 0.0096(9)
V1 V 0.0200(14) 0.0339(13) 0.0234(14) -0.0054(10) -0.0059(11) 0.0010(11)
V2 V 0.0278(15) 0.0346(13) 0.0229(14) -0.0079(10) -0.0068(12) -0.0050(11)
P1 P 0.016(2) 0.0260(18) 0.018(2) -0.0067(14) -0.0046(16) 0.0079(15)
P2 P 0.015(2) 0.0308(19) 0.021(2) -0.0085(15) -0.0011(17) -0.0043(16)
P3 P 0.026978 0.030355 0.023174 -0.007363 0.003028 -0.004952
O1 O 0.023(5) 0.025(4) 0.015(4) -0.007(3) -0.007(4) -0.001(3)
O2 O 0.070(8) 0.038(5) 0.053(7) -0.009(5) -0.021(6) 0.004(5)
O3 O 0.068(7) 0.046(6) 0.039(6) -0.020(5) -0.004(6) -0.008(5)
O4 O 0.025(5) 0.034(5) 0.037(5) -0.009(4) 0.006(5) -0.013(4)
O5 O 0.059(7) 0.051(6) 0.032(6) -0.003(5) -0.025(5) -0.001(5)
O6 O 0.024606 0.039897 0.031501 -0.009119 -0.006584 -0.004841
O7 O 0.024606 0.039897 0.031501 -0.009119 -0.006584 -0.004841
O8 O 0.024606 0.039897 0.031501 -0.009119 -0.006584 -0.004841
O9 O 0.024606 0.039897 0.031501 -0.009119 -0.006584 -0.004841
O10 O 0.056(5) 0.062(4) 0.080(5) -0.021(3) -0.004(4) -0.010(4)
O11 O 0.056(5) 0.062(4) 0.080(5) -0.021(3) -0.004(4) -0.010(4)
O11' O 0.056(5) 0.062(4) 0.080(5) -0.021(3) -0.004(4) -0.010(4)
O12 O 0.056(5) 0.062(4) 0.080(5) -0.021(3) -0.004(4) -0.010(4)
O12' O 0.056(5) 0.062(4) 0.080(5) -0.021(3) -0.004(4) -0.010(4)
O13 O 0.056(5) 0.062(4) 0.080(5) -0.021(3) -0.004(4) -0.010(4)
O13' O 0.056(5) 0.062(4) 0.080(5) -0.021(3) -0.004(4) -0.010(4)
O14 O 0.070429 0.071101 0.105338 -0.010004 -0.00133 -0.020339
O15 O 0.070429 0.071101 0.105338 -0.010004 -0.00133 -0.020339
O16 O 0.070429 0.071101 0.105338 -0.010004 -0.00133 -0.020339
O17 O 0.070429 0.071101 0.105338 -0.010004 -0.00133 -0.020339
N1 N 0.049(5) 0.012(4) 0.031(5) -0.002(3) -0.009(4) 0.005(3)
N2 N 0.049(5) 0.012(4) 0.031(5) -0.002(3) -0.009(4) 0.005(3)
C1 C 0.032(3) 0.037(2) 0.041(3) -0.012(2) -0.008(2) 0.004(2)
C2 C 0.032(3) 0.037(2) 0.041(3) -0.012(2) -0.008(2) 0.004(2)
C3 C 0.032(3) 0.037(2) 0.041(3) -0.012(2) -0.008(2) 0.004(2)
C4 C 0.032(3) 0.037(2) 0.041(3) -0.012(2) -0.008(2) 0.004(2)
C5 C 0.032(3) 0.037(2) 0.041(3) -0.012(2) -0.008(2) 0.004(2)
C6 C 0.032(3) 0.037(2) 0.041(3) -0.012(2) -0.008(2) 0.004(2)
C7 C 0.032(3) 0.037(2) 0.041(3) -0.012(2) -0.008(2) 0.004(2)
C8 C 0.032(3) 0.037(2) 0.041(3) -0.012(2) -0.008(2) 0.004(2)
C9 C 0.032(3) 0.037(2) 0.041(3) -0.012(2) -0.008(2) 0.004(2)
C10 C 0.032(3) 0.037(2) 0.041(3) -0.012(2) -0.008(2) 0.004(2)
N3 N 0.038(6) 0.057(5) 0.026(5) -0.012(4) -0.005(4) 0.006(4)
N4 N 0.038(6) 0.057(5) 0.026(5) -0.012(4) -0.005(4) 0.006(4)
C11 C 0.047(3) 0.062(3) 0.043(3) -0.026(2) -0.023(3) 0.013(3)
C12 C 0.047(3) 0.062(3) 0.043(3) -0.026(2) -0.023(3) 0.013(3)
C13 C 0.047(3) 0.062(3) 0.043(3) -0.026(2) -0.023(3) 0.013(3)
C14 C 0.047(3) 0.062(3) 0.043(3) -0.026(2) -0.023(3) 0.013(3)
C15 C 0.047(3) 0.062(3) 0.043(3) -0.026(2) -0.023(3) 0.013(3)
C16 C 0.047(3) 0.062(3) 0.043(3) -0.026(2) -0.023(3) 0.013(3)
C17 C 0.047(3) 0.062(3) 0.043(3) -0.026(2) -0.023(3) 0.013(3)
C18 C 0.047(3) 0.062(3) 0.043(3) -0.026(2) -0.023(3) 0.013(3)
C19 C 0.047(3) 0.062(3) 0.043(3) -0.026(2) -0.023(3) 0.013(3)
C20 C 0.047(3) 0.062(3) 0.043(3) -0.026(2) -0.023(3) 0.013(3)

loop_
_atom_type_symbol
_atom_type_scat_dispersion_real
_atom_type_scat_dispersion_imag
_atom_type_scat_source
_atom_type_scat_Cromer_Mann_a1
_atom_type_scat_Cromer_Mann_b1
_atom_type_scat_Cromer_Mann_a2
_atom_type_scat_Cromer_Mann_b2
_atom_type_scat_Cromer_Mann_a3
_atom_type_scat_Cromer_Mann_b3
_atom_type_scat_Cromer_Mann_a4
_atom_type_scat_Cromer_Mann_b4
_atom_type_scat_Cromer_Mann_c
C 0.003 0.002 'International Tables Vol C Tables  4.2.6.8 and 6.1.1.4' 2.31 20.843901 1.02 10.2075 1.5886 0.5687 0.865 51.651199 0.2156
H 0.000 0.000 'International Tables Vol C Tables  4.2.6.8 and 6.1.1.4' 0.493002 10.5109 0.322912 26.1257 0.140191 3.14236 0.04081 57.799702 0.003038
N 0.006 0.003 'International Tables Vol C Tables  4.2.6.8 and 6.1.1.4' 12.2126 0.0057 3.1322 9.8933 2.0125 28.997499 1.1663 0.5826 -11.529
O 0.011 0.006 'International Tables Vol C Tables  4.2.6.8 and 6.1.1.4' 3.0485 13.2771 2.2868 5.7011 1.5463 0.3239 0.867 32.908901 0.2508
P 0.102 0.094 'International Tables Vol C Tables  4.2.6.8 and 6.1.1.4' 6.4345 1.9067 4.1791 27.157 1.78 0.526 1.4908 68.164497 1.1149
V 0.301 0.529 'International Tables Vol C Tables  4.2.6.8 and 6.1.1.4' 10.2971 6.8657 7.3511 0.4385 2.0703 26.893801 2.0571 102.477997 1.2199
Cu 0.320 1.265 'International Tables Vol C Tables  4.2.6.8 and 6.1.1.4' 13.338 3.5828 7.1676 0.247 5.6158 11.3966 1.6735 64.812599 1.191

loop_
_geom_angle_atom_site_label_1
_geom_angle_atom_site_label_2
_geom_angle_atom_site_label_3
_geom_angle_site_symmetry_1
_geom_angle_site_symmetry_2
_geom_angle_site_symmetry_3
_geom_angle
_geom_angle_publ_flag
O3 Cu1 O7 . . . 98.0(3) yes
O3 Cu1 O11' . . 1_455 84.0(4) yes
O3 Cu1 O13 . . 1_455 119.3(3) yes
O3 Cu1 N1 . . . 97.8(4) yes
O3 Cu1 N2 . . . 84.7(4) yes
O7 Cu1 O11' . . 1_455 95.0(4) yes
O7 Cu1 O13 . . 1_455 92.5(3) yes
O7 Cu1 N1 . . . 163.7(4) yes
O7 Cu1 N2 . . . 95.3(3) yes
O11' Cu1 O13 1_455 . 1_455 35.4(4) yes
O11' Cu1 N1 1_455 . . 90.9(4) yes
O11' Cu1 N2 1_455 . . 165.7(5) yes
O13 Cu1 N1 1_455 . . 83.5(4) yes
O13 Cu1 N2 1_455 . . 153.4(4) yes
N1 Cu1 N2 . . . 81.8(3) yes
O2 Cu2 O9 . . . 87.1(3) yes
O2 Cu2 O12 . . 1_455 81.2(3) yes
O2 Cu2 O12' . . 1_455 116.5(4) yes
O2 Cu2 N3 . . . 90.7(4) yes
O2 Cu2 N4 . . . 103.6(4) yes
O9 Cu2 O12 . . 1_455 97.3(3) yes
O9 Cu2 O12' . . 1_455 93.5(3) yes
O9 Cu2 N3 . . . 91.8(4) yes
O9 Cu2 N4 . . . 165.7(4) yes
O12 Cu2 O12' 1_455 . 1_455 35.7(4) yes
O12 Cu2 N3 1_455 . . 167.5(5) yes
O12 Cu2 N4 1_455 . . 93.8(4) yes
O12' Cu2 N3 1_455 . . 152.4(4) yes
O12' Cu2 N4 1_455 . . 90.2(4) yes
N3 Cu2 N4 . . . 78.7(4) yes
O1 V1 O2 . . . 91.4(4) yes
O1 V1 O3 . . . 93.1(4) yes
O1 V1 O4 . . . 71.8(3) yes
O1 V1 O11 . . . 141.7(3) yes
O1 V1 O13' . . . 146.8(3) yes
O2 V1 O3 . . . 109.0(4) yes
O2 V1 O4 . . . 127.9(4) yes
O2 V1 O11 . . . 89.4(4) yes
O2 V1 O13' . . . 118.3(5) yes
O3 V1 O4 . . . 120.5(4) yes
O3 V1 O11 . . . 122.6(4) yes
O3 V1 O13' . . . 90.9(5) yes
O4 V1 O11 . . . 77.7(3) yes
O4 V1 O13' . . . 77.7(4) yes
O11 V1 O13' . . . 36.2(4) yes
O1 V2 O4 . . . 72.1(3) yes
O1 V2 O5 . . . 97.9(3) yes
O1 V2 O6 . . 1_655 154.4(2) yes
O1 V2 O8 . . 2_666 89.8(3) yes
O4 V2 O5 . . . 111.1(4) yes
O4 V2 O6 . . 1_655 89.0(2) yes
O4 V2 O8 . . 2_666 133.5(3) yes
O5 V2 O6 . . 1_655 105.1(3) yes
O5 V2 O8 . . 2_666 113.7(4) yes
O6 V2 O8 1_655 . 2_666 91.3(2) yes
O1 P1 O7 . . . 107.8(4) yes
O1 P1 O8 . . . 106.0(4) yes
O1 P1 O9 . . . 110.1(5) yes
O7 P1 O8 . . . 108.9(5) yes
O7 P1 O9 . . . 115.5(4) yes
O8 P1 O9 . . . 108.1(5) yes
O10 P2 O11 . . . 109.2(4) yes
O10 P2 O11' . . . 109.4(5) yes
O10 P2 O12 . . . 109.2(4) yes
O10 P2 O12' . . . 109.5(4) yes
O10 P2 O13 . . . 110.6(4) yes
O10 P2 O13' . . . 109.5(4) yes
O11 P2 O11' . . . 139.7(5) yes
O11 P2 O12 . . . 109.2(5) yes
O11 P2 O12' . . . 66.9(5) yes
O11 P2 O13 . . . 109.2(5) yes
O11 P2 O13' . . . 45.6(5) yes
O11' P2 O12 . . . 67.4(5) yes
O11' P2 O12' . . . 109.5(5) yes
O11' P2 O13 . . . 45.2(5) yes
O11' P2 O13' . . . 109.5(5) yes
O12 P2 O12' . . . 45.1(6) yes
O12 P2 O13 . . . 109.3(4) yes
O12 P2 O13' . . . 139.5(5) yes
O12' P2 O13 . . . 138.3(4) yes
O12' P2 O13' . . . 109.5(6) yes
O13 P2 O13' . . . 66.8(5) yes
O10 P3 O14 . . . 109.5(5) yes
O10 P3 O15 . . . 109.5(6) yes
O10 P3 O15 . . 2_677 123.4(5) yes
O10 P3 O16 . . . 109.5(5) yes
O14 P3 O15 . . . 109.5(7) yes
O14 P3 O15 . . 2_677 120.9(6) yes
O14 P3 O16 . . . 109.5(7) yes
O15 P3 O15 . . 2_677 31.9(6) yes
O15 P3 O16 . . . 109.5(7) yes
O15 P3 O15 2_677 . . 31.9(6) yes
O15 P3 O16 2_677 . . 77.7(6) yes
Cu1 N1 C1 . . . 129.9(8) yes
C1 N1 C5 . . . 118.0(9) yes
Cu1 N2 C6 . . . 115.1(7) yes
C6 N2 C10 . . . 118.8(10) yes
N1 C1 H1 . . . 114.6(12) yes
N1 C1 C2 . . . 125.3(11) yes
H1 C1 C2 . . . 120.0(11) yes
N1 C2 C1 . . . 26.8(6) yes
C1 C2 H2 . . . 123.1(12) yes
C1 C2 C3 . . . 119.7(11) yes
H2 C2 C3 . . . 117.0(11) yes
C2 C3 C4 . . . 117.4(11) yes
H3 C3 C4 . . . 120.0(12) yes
C3 C4 H4 . . . 119.4(12) yes
C3 C4 C5 . . . 122.5(11) yes
H4 C4 C5 . . . 117.7(11) yes
N1 C5 C4 . . . 116.9(10) yes
N1 C5 C6 . . . 114.6(10) yes
C4 C5 C6 . . . 128.4(11) yes
N2 C6 C5 . . . 115.9(10) yes
N2 C6 C7 . . . 120.8(10) yes
C5 C6 C7 . . . 123.2(11) yes
C6 C7 H7 . . . 119.9(11) yes
C6 C7 C8 . . . 121.1(11) yes
H7 C7 C8 . . . 118.9(12) yes
C7 C8 C9 . . . 115.4(11) yes
H8 C8 C9 . . . 124.6(12) yes
C8 C9 H9 . . . 118.8(12) yes
C8 C9 C10 . . . 122.1(10) yes
N2 C10 C9 . . . 121.1(11) yes
N2 C10 H10 . . . 120.7(12) yes
C9 C10 H10 . . . 118.1(11) yes
Cu2 N3 C11 . . . 123.7(9) yes
Cu2 N3 C15 . . . 114.6(8) yes
C11 N3 C15 . . . 121.4(11) yes
Cu2 N4 C16 . . 1_556 115.6(8) yes
Cu2 N4 C20 . . 1_556 125.3(9) yes
C16 N4 C20 1_556 . 1_556 119.1(11) yes
N3 C11 H11 . . . 124.1(13) yes
N3 C11 C12 . . . 121.2(13) yes
H11 C11 C12 . . . 114.6(12) yes
C11 C12 H12 . . . 117.9(13) yes
C11 C12 C13 . . . 122.5(12) yes
H12 C12 C13 . . . 118.9(13) yes
C12 C13 H13 . . . 126.7(13) yes
C12 C13 C14 . . 1_556 114.6(12) yes
H13 C13 H14 . . . 94.6(9) yes
C13 C14 H14 1_554 . 1_554 119.0(13) yes
C13 C14 C15 1_554 . 1_554 122.7(12) yes
H14 C14 C15 1_554 . 1_554 118.3(12) yes
N3 C15 C14 . . 1_556 117.4(11) yes
N3 C15 C16 . . 1_556 117.5(12) yes
C14 C15 C16 1_556 . 1_556 125.0(12) yes
N4 C16 C15 1_554 . 1_554 112.9(12) yes
N4 C16 C17 1_554 . . 122.5(11) yes
C15 C16 C17 1_554 . . 124.6(12) yes
C16 C17 H17 . . 1_554 124.9(13) yes
C16 C17 C18 . . . 116.8(12) yes
H17 C17 C18 1_554 . . 118.1(13) yes
C17 C18 H18 . . 1_554 118.0(13) yes
C17 C18 C19 . . . 120.8(12) yes
H18 C18 C19 1_554 . . 121.2(12) yes
C18 C19 H19 . . 1_554 121.0(13) yes
C18 C19 C20 . . . 118.8(11) yes
H19 C19 C20 1_554 . . 120.1(13) yes
N4 C20 C19 1_554 . . 121.8(12) yes
N4 C20 H20 1_554 . 1_554 120.7(13) yes
C19 C20 H20 . . 1_554 117.5(12) yes

loop_
_geom_bond_atom_site_label_1
_geom_bond_atom_site_label_2
_geom_bond_site_symmetry_1
_geom_bond_site_symmetry_2
_geom_bond_distance
_geom_bond_publ_flag
Cu1 O3 . . 2.311(10) yes
Cu1 O7 . . 1.971(8) yes
Cu1 O11' . 1_455 1.868(9) yes
Cu1 O13 . 1_455 2.026(7) yes
Cu1 N1 . . 2.014(8) yes
Cu1 N2 . . 2.009(9) yes
Cu2 O2 . . 2.252(10) yes
Cu2 O9 . . 1.957(8) yes
Cu2 O12 . 1_455 1.949(8) yes
Cu2 O12' . 1_455 1.914(10) yes
Cu2 N3 . . 2.011(10) yes
Cu2 N4 . . 2.024(10) yes
V1 O1 . . 2.102(8) yes
V1 O2 . . 1.584(8) yes
V1 O3 . . 1.608(8) yes
V1 O4 . . 1.972(7) yes
V1 O11 . . 1.966(9) yes
V1 O13' . . 1.887(11) yes
V2 O1 . . 2.133(6) yes
V2 O4 . . 1.923(8) yes
V2 O5 . . 1.577(8) yes
V2 O6 . 1_655 1.770(2) yes
V2 O8 . 2_666 1.934(9) yes
P1 O1 . . 1.535(8) yes
P1 O7 . . 1.516(8) yes
P1 O8 . . 1.534(8) yes
P1 O9 . . 1.501(8) yes
P2 O10 . . 1.576(7) yes
P2 O11 . . 1.547(10) yes
P2 O11' . . 1.550(11) yes
P2 O12 . . 1.538(9) yes
P2 O12' . . 1.549(9) yes
P2 O13 . . 1.556(9) yes
P2 O13' . . 1.547(11) yes
P3 O10 . . 1.640(8) yes
P3 O14 . . 1.541(11) yes
P3 O15 . . 1.554(12) yes
P3 O15 . 2_677 1.996(13) yes
P3 O16 . . 1.544(15) yes
N1 C1 . . 1.290(14) yes
N1 C5 . . 1.442(15) yes
N2 C6 . . 1.349(15) yes
N2 C10 . . 1.319(14) yes
C1 H1 . . 0.937(12) yes
C1 C2 . . 1.334(17) yes
C2 H2 . . 0.917(11) yes
C2 C3 . . 1.377(17) yes
C3 H3 . . 0.920(12) yes
C3 C4 . . 1.375(16) yes
C4 H4 . . 0.918(12) yes
C4 C5 . . 1.371(17) yes
C5 C6 . . 1.443(16) yes
C6 C7 . . 1.384(17) yes
C7 H7 . . 0.921(12) yes
C7 C8 . . 1.405(15) yes
C8 H8 . . 0.883(12) yes
C8 C9 . . 1.351(17) yes
C9 H9 . . 0.946(11) yes
C9 C10 . . 1.398(17) yes
C10 H10 . . 0.902(12) yes
N3 C11 . . 1.284(16) yes
N3 C15 . . 1.332(17) yes
N4 C16 . 1_556 1.360(17) yes
N4 C20 . 1_556 1.344(16) yes
C11 H11 . . 0.962(14) yes
C11 C12 . . 1.366(19) yes
C12 H12 . . 0.993(12) yes
C12 C13 . . 1.328(19) yes
C13 H13 . . 0.937(14) yes
C13 C14 . 1_556 1.386(18) yes
C14 H14 . 1_554 0.941(13) yes
C14 C15 . 1_554 1.384(19) yes
C15 C16 . 1_556 1.413(18) yes
C16 C17 . . 1.370(19) yes
C16 C20 . . 2.331(18) yes
C17 H17 . 1_554 0.901(13) yes
C17 C18 . . 1.458(17) yes
C18 H18 . 1_554 0.925(13) yes
C18 C19 . . 1.323(18) yes
C19 H19 . 1_554 0.911(12) yes
C19 C20 . . 1.417(19) yes
C20 H20 . 1_554 0.923(14) yes
